data_4515185
loop_
_publ_author_name
'Qi, Chunxuan'
'Zheng, Chao'
'Hu, Rongrong'
'Tang, Ben Zhong'

_publ_section_title
;
 Direct Construction of Acid-Responsive Poly(indolone)s through
 Multicomponent Tandem Polymerizations
;
_journal_name_full 'ACS Macro Letters'
_journal_page_first 569
_journal_paper_doi 10.1021/acsmacrolett.9b00297
_journal_year 2019
_chemical_formula_moiety 'C31 H22 N2 O4 S'
_chemical_formula_sum 'C31 H22 N2 O4 S'
_chemical_formula_weight 518.56
_space_group_crystal_system monoclinic
_space_group_IT_number 14
_space_group_name_Hall '-P 2ybc'
_space_group_name_H-M_alt 'P 1 21/c 1'
_symmetry_space_group_name_Hall '-P 2ybc'
_symmetry_space_group_name_H-M 'P 1 21/c 1'
_atom_sites_solution_hydrogens geom
_atom_sites_solution_primary dual
_audit_creation_date 2018-09-19
_audit_creation_method
;
Olex2 1.2
(compiled 2018.05.29 svn.r3508 for OlexSys, GUI svn.r5506)
;
_cell_angle_alpha 90
_cell_angle_beta 91.193(2)
_cell_angle_gamma 90
_cell_formula_units_Z 4
_cell_length_a 9.0655(2)
_cell_length_b 10.1856(3)
_cell_length_c 27.0162(7)
_cell_measurement_reflns_used 7682
_cell_measurement_temperature 107(5)
_cell_measurement_theta_max 73.4300
_cell_measurement_theta_min 3.2780
_cell_volume 2494.07(11)
_computing_cell_refinement 'CrysAlisPro 1.171.39.44a (Rigaku OD, 2018)'
_computing_data_collection 'CrysAlisPro 1.171.39.44a (Rigaku OD, 2018)'
_computing_data_reduction 'CrysAlisPro 1.171.39.44a (Rigaku OD, 2018)'
_computing_molecular_graphics 'Olex2 (Dolomanov et al., 2009)'
_computing_publication_material 'Olex2 (Dolomanov et al., 2009)'
_computing_structure_refinement 'ShelXL (Sheldrick, 2015)'
_computing_structure_solution 'ShelXT (Sheldrick, 2015)'
_diffrn_ambient_environment N~2~
_diffrn_ambient_temperature 107(5)
_diffrn_detector 'CCD plate'
_diffrn_measured_fraction_theta_full 0.981
_diffrn_measured_fraction_theta_max 0.981
_diffrn_measurement_details
;
List of Runs (angles in degrees, time in seconds):

  # Type    Start    End  Width  t~exp~   \w     \q     \k     \f   Frames
--------------------------------------------------------------------------
  1  \w    -86.00 -52.00   0.50    0.50    --    0.00 -38.00  60.00   68
  2  \w    -14.00  44.00   0.50    0.50    --    0.00  19.00  60.00  116
  3  \w    -34.00   1.00   0.50    0.50    --    0.00 -38.00  60.00   70
  4  \w    -28.00   8.00   0.50    0.50    --    5.00 -57.00 -90.00   72
  5  \w    -81.00 -44.00   0.50    0.50    --    5.00 -57.00 -90.00   74
  6  \w   -117.00 -89.00   0.50    0.50    --  -98.80 -72.00 -90.00   56
  7  \w   -185.00-130.00   0.50    0.50    --  -98.80 -72.00 -90.00  110
  8  \w   -187.00-105.00   0.50    0.50    --  -98.80 -72.00 -30.00  164
  9  \w   -106.00 -34.00   0.50    0.50    --  -98.80  19.00 -90.00  144
 10  \w   -111.00 -12.00   0.50    0.50    --  -98.80  57.00  90.00  198
 11  \w   -112.00 -20.00   0.50    0.50    --  -98.80  38.00 -90.00  184
 12  \w   -102.00 -34.00   0.50    0.50    --  -98.80  19.00  60.00  136
 13  \w   -119.00 -94.00   0.50    0.50    --  -98.80 -52.00 136.00   50
 14  \w   -106.00 -96.50   0.50    0.50    --  -98.80  38.00  60.00   19
;
_diffrn_measurement_device 'four-circle diffractometer'
_diffrn_measurement_device_type 'XtaLAB AFC12 (RCD3): Kappa single'
_diffrn_measurement_method '\w scans'
_diffrn_orient_matrix_type 'CrysAlisPro convention (1999,Acta A55,543-557)'
_diffrn_orient_matrix_UB_11 -0.0543059000
_diffrn_orient_matrix_UB_12 0.1171697000
_diffrn_orient_matrix_UB_13 -0.0313625000
_diffrn_orient_matrix_UB_21 0.1582602000
_diffrn_orient_matrix_UB_22 0.0232352000
_diffrn_orient_matrix_UB_23 -0.0175922000
_diffrn_orient_matrix_UB_31 -0.0290912000
_diffrn_orient_matrix_UB_32 -0.0929170000
_diffrn_orient_matrix_UB_33 -0.0442947000
_diffrn_radiation_monochromator mirror
_diffrn_radiation_probe x-ray
_diffrn_radiation_type CuK\a
_diffrn_radiation_wavelength 1.54184
_diffrn_reflns_av_R_equivalents 0.0264
_diffrn_reflns_av_unetI/netI 0.0279
_diffrn_reflns_Laue_measured_fraction_full 0.981
_diffrn_reflns_Laue_measured_fraction_max 0.981
_diffrn_reflns_limit_h_max 10
_diffrn_reflns_limit_h_min -10
_diffrn_reflns_limit_k_max 10
_diffrn_reflns_limit_k_min -12
_diffrn_reflns_limit_l_max 22
_diffrn_reflns_limit_l_min -32
_diffrn_reflns_number 10436
_diffrn_reflns_point_group_measured_fraction_full 0.981
_diffrn_reflns_point_group_measured_fraction_max 0.981
_diffrn_reflns_theta_full 67.051
_diffrn_reflns_theta_max 67.051
_diffrn_reflns_theta_min 3.272
_diffrn_source 'Rotating-anode X-ray tube (dual wavelength)'
_diffrn_source_type 'Rigaku (Cu) X-ray DW Source'
_exptl_absorpt_coefficient_mu 1.497
_exptl_absorpt_correction_T_max 1.00000
_exptl_absorpt_correction_T_min 0.82122
_exptl_absorpt_correction_type multi-scan
_exptl_absorpt_process_details
;
CrysAlisPro 1.171.39.44a (Rigaku Oxford Diffraction, 2018)
Empirical absorption correction using spherical harmonics,
 implemented in SCALE3 ABSPACK scaling algorithm.
;
_exptl_crystal_colour 'clear light yellow'
_exptl_crystal_colour_lustre clear
_exptl_crystal_colour_modifier light
_exptl_crystal_colour_primary yellow
_exptl_crystal_density_diffrn 1.381
_exptl_crystal_description block
_exptl_crystal_F_000 1080
_exptl_crystal_size_max 0.1
_exptl_crystal_size_mid 0.09
_exptl_crystal_size_min 0.08
_refine_diff_density_max 0.826
_refine_diff_density_min -0.634
_refine_diff_density_rms 0.061
_refine_ls_extinction_method none
_refine_ls_goodness_of_fit_ref 1.071
_refine_ls_hydrogen_treatment constr
_refine_ls_matrix_type full
_refine_ls_number_parameters 344
_refine_ls_number_reflns 4372
_refine_ls_number_restraints 0
_refine_ls_restrained_S_all 1.071
_refine_ls_R_factor_all 0.0647
_refine_ls_R_factor_gt 0.0618
_refine_ls_shift/su_max 0.000
_refine_ls_shift/su_mean 0.000
_refine_ls_structure_factor_coef Fsqd
_refine_ls_weighting_details 'w=1/[\s^2^(Fo^2^)+(0.0664P)^2^+3.6622P] where P=(Fo^2^+2Fc^2^)/3'
_refine_ls_weighting_scheme calc
_refine_ls_wR_factor_gt 0.1574
_refine_ls_wR_factor_ref 0.1594
_reflns_Friedel_coverage 0.000
_reflns_number_gt 4030
_reflns_number_total 4372
_reflns_threshold_expression 'I > 2\s(I)'
_cod_data_source_file mz9b00297_si_003.cif
_cod_data_source_block 3
_cod_database_code 4515185
_shelx_shelxl_version_number 2018/3
_shelx_space_group_comment
;
The symmetry employed for this shelxl refinement is uniquely defined
by the following loop, which should always be used as a source of
symmetry information in preference to the above space-group names.
They are only intended as comments.
;
_shelx_estimated_absorpt_t_max 0.890
_shelx_estimated_absorpt_t_min 0.865
_reflns_odcompleteness_completeness 98.12
_reflns_odcompleteness_iscentric 1
_reflns_odcompleteness_theta 66.97
_olex2_refinement_description
;
1. Fixed Uiso
 At 1.2 times of:
  All C(H) groups, All C(H,H) groups
 At 1.5 times of:
  All C(H,H,H) groups
2.a Secondary CH2 refined with riding coordinates:
 C00V(H00A,H00C)
2.b Aromatic/amide H refined with riding coordinates:
 C008(H008), C00B(H00B), C00E(H00E), C00G(H00G), C00H(H00H), C00L(H00L),
 C00M(H00M), C00N(H00N), C00O(H00O), C00Q(H00Q), C00R(H00R), C00S(H00S),
 C00U(H00U), C00X(H00X), C00Y(H00Y), C010(H010), C011(H011)
2.c Idealised Me refined as rotating group:
 C012(H01A,H01B,H01C)
;
_olex2_submission_special_instructions 'No special instructions were received'
_oxdiff_exptl_absorpt_empirical_details
;
Empirical correction (ABSPACK) includes:
- Absorption correction using spherical harmonics
- Frame scaling
;
_oxdiff_exptl_absorpt_empirical_full_max 1.304
_oxdiff_exptl_absorpt_empirical_full_min 0.777

loop_
_space_group_symop_operation_xyz
'x, y, z'
'-x, y+1/2, -z+1/2'
'-x, -y, -z'
'x, -y-1/2, z-1/2'

loop_
_atom_site_label
_atom_site_type_symbol
_atom_site_fract_x
_atom_site_fract_y
_atom_site_fract_z
_atom_site_U_iso_or_equiv
_atom_site_adp_type
_atom_site_occupancy
_atom_site_site_symmetry_order
_atom_site_calc_flag
_atom_site_refinement_flags_posn
S01 S 0.23792(7) 0.72758(8) 0.64501(3) 0.0403(2) Uani 1 1 d .
O002 O 0.2908(2) 0.6549(3) 0.53883(8) 0.0477(6) Uani 1 1 d .
O003 O 0.1055(2) 0.7416(2) 0.61649(9) 0.0487(6) Uani 1 1 d .
O004 O 0.2602(2) 0.8013(2) 0.68935(9) 0.0525(6) Uani 1 1 d .
O005 O 0.3961(2) 0.8463(2) 0.43079(9) 0.0489(6) Uani 1 1 d .
N006 N 0.3780(2) 0.7690(3) 0.60830(9) 0.0362(6) Uani 1 1 d .
C007 C 0.5197(3) 0.8197(3) 0.62411(10) 0.0317(6) Uani 1 1 d .
C008 C 0.7609(3) 0.8566(3) 0.59144(10) 0.0293(6) Uani 1 1 d .
H008 H 0.826541 0.854354 0.565444 0.035 Uiso 1 1 calc R
C009 C 0.6156(3) 0.8145(3) 0.58421(10) 0.0300(6) Uani 1 1 d .
N00A N -0.0005(3) 0.4429(3) 0.23702(10) 0.0520(7) Uani 1 1 d .
C00B C 0.8066(3) 0.9016(3) 0.63756(10) 0.0330(6) Uani 1 1 d .
H00B H 0.903637 0.929025 0.642603 0.040 Uiso 1 1 calc R
C00C C 0.1522(3) 0.5463(3) 0.30914(10) 0.0320(6) Uani 1 1 d .
C00D C 0.7334(3) 0.7690(3) 0.48006(10) 0.0358(7) Uani 1 1 d .
C00E C 0.2111(3) 0.4659(3) 0.34632(10) 0.0333(6) Uani 1 1 d .
H00E H 0.196584 0.375544 0.345399 0.040 Uiso 1 1 calc R
C00F C 0.3118(3) 0.6586(3) 0.38623(10) 0.0343(6) Uani 1 1 d .
C00G C 0.2917(3) 0.5235(3) 0.38474(10) 0.0350(6) Uani 1 1 d .
H00G H 0.332687 0.471221 0.409681 0.042 Uiso 1 1 calc R
C00H C 0.7513(3) 0.8964(3) 0.46253(10) 0.0382(7) Uani 1 1 d .
H00H H 0.670764 0.952846 0.460563 0.046 Uiso 1 1 calc R
C00I C 0.3877(3) 0.7179(3) 0.55959(11) 0.0376(7) Uani 1 1 d .
C00J C 0.5378(3) 0.7534(3) 0.54195(10) 0.0337(6) Uani 1 1 d .
C00K C 0.2710(3) 0.5614(3) 0.65701(10) 0.0357(7) Uani 1 1 d .
C00L C 0.5634(3) 0.8655(3) 0.66989(11) 0.0394(7) Uani 1 1 d .
H00L H 0.497694 0.869260 0.695821 0.047 Uiso 1 1 calc R
C00M C 0.1705(3) 0.6806(3) 0.31067(11) 0.0359(6) Uani 1 1 d .
H00M H 0.130045 0.732877 0.285663 0.043 Uiso 1 1 calc R
C00N C 1.0096(3) 0.8551(3) 0.45170(10) 0.0378(7) Uani 1 1 d .
H00N H 1.102538 0.883375 0.442325 0.045 Uiso 1 1 calc R
C00O C 0.8535(3) 0.6849(3) 0.48269(10) 0.0388(7) Uani 1 1 d .
H00O H 0.841676 0.598792 0.493388 0.047 Uiso 1 1 calc R
C00P C 0.0675(3) 0.4884(3) 0.26888(11) 0.0374(7) Uani 1 1 d .
C00Q C 0.2489(3) 0.7370(3) 0.34925(11) 0.0378(7) Uani 1 1 d .
H00Q H 0.259799 0.827675 0.350650 0.045 Uiso 1 1 calc R
C00R C 0.8900(3) 0.9396(3) 0.44789(11) 0.0387(7) Uani 1 1 d .
H00R H 0.902023 1.024244 0.435701 0.046 Uiso 1 1 calc R
C00S C 0.7089(3) 0.9062(3) 0.67632(11) 0.0375(7) Uani 1 1 d .
H00S H 0.741258 0.936884 0.707092 0.045 Uiso 1 1 calc R
C00T C 0.5861(3) 0.7221(3) 0.49624(10) 0.0375(7) Uani 1 1 d .
C00U C 0.1836(3) 0.4654(3) 0.63446(11) 0.0380(7) Uani 1 1 d .
H00U H 0.106566 0.488917 0.612979 0.046 Uiso 1 1 calc R
C00V C 0.4972(3) 0.6412(3) 0.45861(10) 0.0389(7) Uani 1 1 d .
H00A H 0.564142 0.591932 0.438113 0.047 Uiso 1 1 calc R
H00C H 0.435782 0.579055 0.475912 0.047 Uiso 1 1 calc R
C00W C 0.3291(3) 0.2977(3) 0.67532(11) 0.0406(7) Uani 1 1 d .
C00X C 0.3879(3) 0.5266(4) 0.68870(10) 0.0411(7) Uani 1 1 d .
H00X H 0.445487 0.590766 0.704122 0.049 Uiso 1 1 calc R
C00Y C 0.9911(3) 0.7297(3) 0.46932(11) 0.0405(7) Uani 1 1 d .
H00Y H 1.072301 0.674211 0.472289 0.049 Uiso 1 1 calc R
C00Z C 0.4010(3) 0.7280(3) 0.42613(11) 0.0358(7) Uani 1 1 d .
C010 C 0.4165(3) 0.3955(4) 0.69678(11) 0.0455(8) Uani 1 1 d .
H010 H 0.496204 0.371679 0.717070 0.055 Uiso 1 1 calc R
C011 C 0.2123(3) 0.3348(3) 0.64428(11) 0.0409(7) Uani 1 1 d .
H011 H 0.152529 0.270574 0.629876 0.049 Uiso 1 1 calc R
C012 C 0.3613(4) 0.1549(4) 0.68462(14) 0.0586(10) Uani 1 1 d .
H01A H 0.430408 0.123940 0.660838 0.088 Uiso 1 1 calc GR
H01B H 0.271545 0.105324 0.681578 0.088 Uiso 1 1 calc GR
H01C H 0.402578 0.144359 0.717395 0.088 Uiso 1 1 calc GR

loop_
_atom_site_aniso_label
_atom_site_aniso_U_11
_atom_site_aniso_U_22
_atom_site_aniso_U_33
_atom_site_aniso_U_23
_atom_site_aniso_U_13
_atom_site_aniso_U_12
S01 0.0202(3) 0.0533(5) 0.0481(4) -0.0021(3) 0.0138(3) 0.0021(3)
O002 0.0191(9) 0.0792(17) 0.0445(12) -0.0017(11) -0.0022(8) -0.0078(10)
O003 0.0168(9) 0.0579(14) 0.0716(15) 0.0082(12) 0.0078(9) 0.0082(9)
O004 0.0388(12) 0.0614(15) 0.0585(14) -0.0151(12) 0.0264(10) -0.0061(11)
O005 0.0480(13) 0.0424(14) 0.0556(13) -0.0049(10) -0.0139(10) 0.0054(10)
N006 0.0168(11) 0.0534(16) 0.0388(13) -0.0004(11) 0.0056(9) -0.0009(10)
C007 0.0197(12) 0.0386(15) 0.0368(14) 0.0011(12) 0.0028(10) 0.0026(11)
C008 0.0193(12) 0.0381(15) 0.0307(13) 0.0044(11) 0.0023(10) 0.0027(10)
C009 0.0195(12) 0.0394(15) 0.0313(13) 0.0049(11) 0.0025(10) 0.0039(11)
N00A 0.0434(15) 0.0647(19) 0.0472(16) -0.0011(14) -0.0098(13) -0.0094(14)
C00B 0.0227(13) 0.0401(16) 0.0363(14) 0.0016(12) 0.0011(11) 0.0021(11)
C00C 0.0211(12) 0.0455(17) 0.0292(13) 0.0017(12) -0.0014(10) 0.0002(11)
C00D 0.0253(14) 0.059(2) 0.0232(13) 0.0014(12) -0.0002(10) -0.0068(12)
C00E 0.0287(13) 0.0364(16) 0.0346(14) 0.0015(12) -0.0008(11) 0.0016(11)
C00F 0.0228(13) 0.0492(18) 0.0312(14) -0.0049(13) 0.0035(11) 0.0003(12)
C00G 0.0266(13) 0.0495(18) 0.0290(14) 0.0046(12) -0.0004(11) 0.0058(12)
C00H 0.0232(13) 0.0551(19) 0.0363(15) -0.0042(14) -0.0007(11) 0.0038(12)
C00I 0.0209(13) 0.057(2) 0.0354(15) 0.0046(13) 0.0005(11) -0.0006(13)
C00J 0.0167(12) 0.0518(18) 0.0324(14) 0.0056(12) -0.0018(10) 0.0004(11)
C00K 0.0184(12) 0.0591(19) 0.0298(13) -0.0011(13) 0.0092(10) 0.0031(12)
C00L 0.0295(14) 0.0527(19) 0.0364(15) -0.0037(13) 0.0101(12) -0.0014(13)
C00M 0.0296(14) 0.0427(17) 0.0354(15) 0.0045(12) -0.0007(11) 0.0032(12)
C00N 0.0224(13) 0.0551(19) 0.0362(15) -0.0017(14) 0.0033(11) -0.0056(12)
C00O 0.0285(14) 0.0535(19) 0.0342(15) 0.0089(13) -0.0022(11) -0.0028(13)
C00P 0.0294(14) 0.0462(17) 0.0365(15) 0.0012(13) -0.0023(12) -0.0013(13)
C00Q 0.0329(15) 0.0402(17) 0.0405(16) -0.0004(13) 0.0045(12) 0.0013(12)
C00R 0.0308(14) 0.0464(18) 0.0388(15) 0.0001(13) 0.0010(12) -0.0042(13)
C00S 0.0339(15) 0.0445(17) 0.0343(14) -0.0042(13) 0.0027(12) -0.0009(13)
C00T 0.0226(13) 0.057(2) 0.0331(14) 0.0062(13) -0.0029(11) -0.0013(12)
C00U 0.0212(13) 0.056(2) 0.0368(15) -0.0029(14) 0.0025(11) 0.0008(12)
C00V 0.0241(13) 0.061(2) 0.0313(14) 0.0032(14) 0.0013(11) -0.0012(13)
C00W 0.0328(15) 0.057(2) 0.0324(15) 0.0052(14) 0.0105(12) 0.0057(14)
C00X 0.0268(14) 0.065(2) 0.0313(14) -0.0027(14) 0.0026(11) 0.0003(14)
C00Y 0.0246(14) 0.058(2) 0.0389(16) 0.0014(14) -0.0023(12) 0.0022(13)
C00Z 0.0253(14) 0.0454(18) 0.0368(15) -0.0005(13) 0.0039(11) 0.0012(12)
C010 0.0291(14) 0.079(3) 0.0287(14) 0.0042(15) 0.0012(11) 0.0079(15)
C011 0.0304(14) 0.055(2) 0.0374(15) -0.0030(14) 0.0063(12) -0.0018(13)
C012 0.051(2) 0.069(3) 0.056(2) 0.0160(19) 0.0097(16) 0.0102(18)

loop_
_atom_type_symbol
_atom_type_description
_atom_type_scat_dispersion_real
_atom_type_scat_dispersion_imag
_atom_type_scat_source
C C 0.0181 0.0091 'International Tables Vol C Tables 4.2.6.8 and 6.1.1.4'
H H 0.0000 0.0000 'International Tables Vol C Tables 4.2.6.8 and 6.1.1.4'
N N 0.0311 0.0180 'International Tables Vol C Tables 4.2.6.8 and 6.1.1.4'
O O 0.0492 0.0322 'International Tables Vol C Tables 4.2.6.8 and 6.1.1.4'
S S 0.3331 0.5567 'International Tables Vol C Tables 4.2.6.8 and 6.1.1.4'

loop_
_geom_angle_atom_site_label_1
_geom_angle_atom_site_label_2
_geom_angle_atom_site_label_3
_geom_angle
O003 S01 O004 120.45(14)
O003 S01 N006 107.16(13)
O003 S01 C00K 109.72(14)
O004 S01 N006 105.55(13)
O004 S01 C00K 109.49(15)
N006 S01 C00K 102.95(12)
C007 N006 S01 126.5(2)
C00I N006 S01 121.1(2)
C00I N006 C007 109.5(2)
C009 C007 N006 108.8(2)
C00L C007 N006 128.9(2)
C00L C007 C009 122.3(2)
C00B C008 C009 119.5(2)
C007 C009 C00J 108.6(2)
C008 C009 C007 118.7(2)
C008 C009 C00J 132.5(2)
C008 C00B C00S 120.5(3)
C00E C00C C00P 119.5(3)
C00M C00C C00E 121.1(3)
C00M C00C C00P 119.3(3)
C00H C00D C00T 120.6(3)
C00O C00D C00H 119.8(3)
C00O C00D C00T 119.6(3)
C00G C00E C00C 118.6(3)
C00G C00F C00Q 119.7(3)
C00G C00F C00Z 123.6(3)
C00Q C00F C00Z 116.7(3)
C00E C00G C00F 120.5(3)
C00D C00H C00R 120.1(3)
O002 C00I N006 124.3(2)
O002 C00I C00J 129.4(3)
N006 C00I C00J 106.3(2)
C009 C00J C00I 106.3(2)
C00T C00J C009 130.4(2)
C00T C00J C00I 123.1(3)
C00U C00K S01 120.4(2)
C00U C00K C00X 120.6(3)
C00X C00K S01 119.0(2)
C007 C00L C00S 118.0(3)
C00Q C00M C00C 119.8(3)
C00Y C00N C00R 120.1(3)
C00Y C00O C00D 119.6(3)
N00A C00P C00C 179.5(4)
C00M C00Q C00F 120.1(3)
C00N C00R C00H 119.4(3)
C00B C00S C00L 121.0(3)
C00D C00T C00V 116.2(2)
C00J C00T C00D 120.0(3)
C00J C00T C00V 123.9(3)
C011 C00U C00K 119.3(3)
C00Z C00V C00T 111.2(3)
C010 C00W C012 121.0(3)
C011 C00W C010 118.5(3)
C011 C00W C012 120.5(3)
C010 C00X C00K 118.9(3)
C00N C00Y C00O 121.0(3)
O005 C00Z C00F 121.3(3)
O005 C00Z C00V 122.9(3)
C00V C00Z C00F 115.8(3)
C00X C010 C00W 121.6(3)
C00U C011 C00W 121.1(3)

loop_
_geom_bond_atom_site_label_1
_geom_bond_atom_site_label_2
_geom_bond_distance
S01 O003 1.420(2)
S01 O004 1.425(2)
S01 N006 1.681(2)
S01 C00K 1.748(3)
O002 C00I 1.215(4)
O005 C00Z 1.212(4)
N006 C007 1.441(3)
N006 C00I 1.420(4)
C007 C009 1.400(4)
C007 C00L 1.373(4)
C008 C009 1.395(4)
C008 C00B 1.383(4)
C009 C00J 1.468(4)
N00A C00P 1.146(4)
C00B C00S 1.386(4)
C00C C00E 1.394(4)
C00C C00M 1.378(4)
C00C C00P 1.444(4)
C00D C00H 1.392(5)
C00D C00O 1.386(4)
C00D C00T 1.492(4)
C00E C00G 1.387(4)
C00F C00G 1.389(4)
C00F C00Q 1.392(4)
C00F C00Z 1.510(4)
C00H C00R 1.398(4)
C00I C00J 1.495(4)
C00J C00T 1.357(4)
C00K C00U 1.391(4)
C00K C00X 1.394(4)
C00L C00S 1.390(4)
C00M C00Q 1.375(4)
C00N C00R 1.386(4)
C00N C00Y 1.375(5)
C00O C00Y 1.384(4)
C00T C00V 1.526(4)
C00U C011 1.380(5)
C00V C00Z 1.510(4)
C00W C010 1.392(5)
C00W C011 1.389(4)
C00W C012 1.503(5)
C00X C010 1.377(5)
